data_7207036
loop_
_publ_author_name
'Gong, Yun'
'Li, JingHua'
'Wu, Tao'
'Qin, JianBo'
'Cao, Rong'
'Li, Jian'

_publ_section_title
;
 Organic molecules induced crystal transformation from a two dimensional
 coordination polymer to chain-like structures
;
_journal_issue 2
_journal_name_full CrystEngComm
_journal_page_first 663
_journal_paper_doi 10.1039/c1ce05846k
_journal_volume 14
_journal_year 2012
_chemical_absolute_configuration 'C1,C3 S- and C2,C4 R-centers'
_chemical_formula_sum 'C22 H36 Mn2 O20'
_chemical_formula_weight 730.24
_chemical_name_systematic
;
?
;
_space_group_IT_number 5
_symmetry_cell_setting monoclinic
_symmetry_space_group_name_Hall 'C 2y'
_symmetry_space_group_name_H-M 'C 1 2 1'
_atom_sites_solution_hydrogens geom
_atom_sites_solution_primary direct
_atom_sites_solution_secondary difmap
_audit_creation_method SHELXL-97
_cell_angle_alpha 90.00
_cell_angle_beta 93.685(3)
_cell_angle_gamma 90.00
_cell_formula_units_Z 2
_cell_length_a 17.3858(5)
_cell_length_b 7.7932(3)
_cell_length_c 10.8696(4)
_cell_measurement_reflns_used 2482
_cell_measurement_temperature 293(2)
_cell_measurement_theta_max 28.7473
_cell_measurement_theta_min 2.3430
_cell_volume 1469.69(9)
_computing_cell_refinement 'CrysAlisPro, Oxford Diffraction Ltd.'
_computing_data_collection 'CrysAlisPro, Oxford Diffraction Ltd.'
_computing_data_reduction 'CrysAlisPro, Oxford Diffraction Ltd.'
_computing_molecular_graphics 'SHELXTL (Sheldrick, 1997)'
_computing_publication_material 'SHELXTL (Sheldrick, 1997)'
_computing_structure_refinement 'SHELXL97 (Sheldrick, 2008)'
_computing_structure_solution 'SHELXS97 (Sheldrick, 2008)'
_diffrn_ambient_temperature 293(2)
_diffrn_measured_fraction_theta_full 0.994
_diffrn_measured_fraction_theta_max 0.994
_diffrn_measurement_device_type 'Oxford XCalibur Eos'
_diffrn_measurement_method '\w scans'
_diffrn_radiation_monochromator graphite
_diffrn_radiation_source 'fine-focus sealed tube'
_diffrn_radiation_type MoK\a
_diffrn_radiation_wavelength 0.71073
_diffrn_reflns_av_R_equivalents 0.0285
_diffrn_reflns_av_sigmaI/netI 0.0393
_diffrn_reflns_limit_h_max 20
_diffrn_reflns_limit_h_min -20
_diffrn_reflns_limit_k_max 8
_diffrn_reflns_limit_k_min -9
_diffrn_reflns_limit_l_max 11
_diffrn_reflns_limit_l_min -12
_diffrn_reflns_number 3266
_diffrn_reflns_theta_full 25.00
_diffrn_reflns_theta_max 25.00
_diffrn_reflns_theta_min 2.35
_exptl_absorpt_coefficient_mu 0.946
_exptl_absorpt_correction_T_max 1.00000
_exptl_absorpt_correction_T_min 0.90625
_exptl_absorpt_correction_type multi-scan
_exptl_absorpt_process_details 'SADABS (Sheldrick, 1996)'
_exptl_crystal_colour colorless
_exptl_crystal_density_diffrn 1.607
_exptl_crystal_density_method 'not measured'
_exptl_crystal_description block
_exptl_crystal_F_000 718
_exptl_crystal_size_max 0.3
_exptl_crystal_size_mid 0.1
_exptl_crystal_size_min 0.1
_refine_diff_density_max 0.401
_refine_diff_density_min -0.385
_refine_diff_density_rms 0.077
_refine_ls_abs_structure_details 'Flack H D (1983), Acta Cryst. A39, 876-881'
_refine_ls_abs_structure_Flack 0.04(3)
_refine_ls_extinction_method none
_refine_ls_goodness_of_fit_ref 1.024
_refine_ls_hydrogen_treatment none
_refine_ls_matrix_type full
_refine_ls_number_parameters 207
_refine_ls_number_reflns 2155
_refine_ls_number_restraints 1
_refine_ls_restrained_S_all 1.024
_refine_ls_R_factor_all 0.0398
_refine_ls_R_factor_gt 0.0364
_refine_ls_shift/su_max 0.000
_refine_ls_shift/su_mean 0.000
_refine_ls_structure_factor_coef Fsqd
_refine_ls_weighting_details 'calc w=1/[\s^2^(Fo^2^)+(0.0668P)^2^+0.0000P] where P=(Fo^2^+2Fc^2^)/3'
_refine_ls_weighting_scheme calc
_refine_ls_wR_factor_gt 0.0944
_refine_ls_wR_factor_ref 0.0962
_reflns_number_gt 1972
_reflns_number_total 2155
_reflns_threshold_expression >2sigma(I)
_cod_data_source_file c1ce05846k.txt
_cod_data_source_block 1207
_cod_depositor_comments
;
The following automatic conversions were performed:

'_symmetry_cell_setting' value 'Monoclinic' changed to 'monoclinic'
according to /home/saulius/struct/CIF-dictionaries/cif_core.dic
dictionary named 'cif_core.dic' version 2.4.1 from
2010-06-29.

'_exptl_absorpt_correction_type' value 'Multi-scan'
changed to 'multi-scan' according to
/home/saulius/struct/CIF-dictionaries/cif_core.dic dictionary named
'cif_core.dic' version 2.4.1 from 2010-06-29.

Automatic conversion script
Id: cif_fix_values 1715 2011-07-08 13:25:40Z adriana 
;
_cod_original_sg_symbol_H-M C2
_cod_database_code 7207036

loop_
_symmetry_equiv_pos_as_xyz
'x, y, z'
'-x, y, -z'
'x+1/2, y+1/2, z'
'-x+1/2, y+1/2, -z'

loop_
_atom_site_label
_atom_site_type_symbol
_atom_site_fract_x
_atom_site_fract_y
_atom_site_fract_z
_atom_site_U_iso_or_equiv
_atom_site_adp_type
_atom_site_occupancy
_atom_site_symmetry_multiplicity
_atom_site_calc_flag
_atom_site_refinement_flags
Mn1 Mn 0.28590(3) 0.24961(8) 0.87413(5) 0.02171(18) Uani 1 1 d .
O2 O 0.39654(16) 0.7279(5) 0.8579(3) 0.0344(7) Uani 1 1 d .
O10 O 0.56023(16) 0.7468(7) 0.8889(3) 0.0477(7) Uani 1 1 d .
O6 O 0.36688(19) 0.0667(4) 0.8072(3) 0.0385(9) Uani 1 1 d .
O3 O 0.37316(18) 0.4496(4) 0.8633(3) 0.0313(8) Uani 1 1 d .
C6 C 0.2629(3) 0.5005(8) 0.4987(5) 0.0342(13) Uani 1 1 d .
H6 H 0.2827 0.5216 0.4227 0.041 Uiso 1 1 calc R
O1 O 0.25343(16) 0.3459(4) 0.6773(2) 0.0233(6) Uani 1 1 d .
O7 O 0.19241(17) 0.0691(4) 0.8370(3) 0.0328(7) Uani 1 1 d .
O9 O 0.0269(2) 0.5913(6) 0.8248(4) 0.0605(11) Uani 1 1 d .
C4 C 0.1887(2) 0.4614(5) 0.6600(4) 0.0243(9) Uani 1 1 d .
H4 H 0.1398 0.4157 0.6859 0.029 Uiso 1 1 calc R
C3 C 0.3078(2) 0.4555(5) 0.6199(3) 0.0245(9) Uani 1 1 d .
H3 H 0.3588 0.4052 0.6113 0.029 Uiso 1 1 calc R
C1 C 0.2193(2) 0.6208(5) 0.7333(3) 0.0209(8) Uani 1 1 d .
H1 H 0.1947 0.7255 0.6999 0.025 Uiso 1 1 calc R
C2 C 0.3066(2) 0.6161(5) 0.7042(4) 0.0223(8) Uani 1 1 d .
H2 H 0.3196 0.7188 0.6578 0.027 Uiso 1 1 calc R
O11 O 0.5000 0.3309(7) 0.0000 0.0707(19) Uani 1 2 d S
C5 C 0.1893(3) 0.5031(6) 0.5255(4) 0.0330(11) Uani 1 1 d .
H5 H 0.1468 0.5262 0.4717 0.040 Uiso 1 1 calc R
C11 C 0.5111(5) 0.3187(13) 0.5581(8) 0.080(2) Uani 1 1 d .
C7 C 0.3625(2) 0.5959(5) 0.8172(4) 0.0212(8) Uani 1 1 d .
C9 C 0.5116(5) 0.6279(14) 0.5635(9) 0.115(4) Uani 1 1 d .
H9 H 0.5192 0.7293 0.6078 0.138 Uiso 1 1 calc R
C10 C 0.5231(4) 0.461(2) 0.6211(7) 0.106(4) Uani 1 1 d .
H10 H 0.5393 0.4544 0.7042 0.128 Uiso 1 1 calc R
O8 O 0.5122(6) 0.1456(13) 0.5865(8) 0.074(3) Uani 0.50 1 d P
H8 H 0.5028 0.0896 0.5234 0.110 Uiso 0.50 1 calc PR
O4 O 0.20912(17) 0.4598(4) 0.9188(3) 0.0282(7) Uani 1 1 d .
C8 C 0.2069(2) 0.6037(5) 0.8700(3) 0.0199(8) Uani 1 1 d .
O5 O 0.19518(15) 0.7406(5) 0.9289(2) 0.0275(6) Uani 1 1 d .

loop_
_atom_site_aniso_label
_atom_site_aniso_U_11
_atom_site_aniso_U_22
_atom_site_aniso_U_33
_atom_site_aniso_U_23
_atom_site_aniso_U_13
_atom_site_aniso_U_12
Mn1 0.0270(3) 0.0163(3) 0.0215(3) 0.0003(3) -0.00088(19) 0.0002(3)
O2 0.0327(14) 0.0252(19) 0.0439(16) -0.0009(17) -0.0099(12) -0.0043(16)
O10 0.0342(15) 0.0533(19) 0.0549(18) -0.001(3) -0.0037(13) 0.000(2)
O6 0.0383(19) 0.0279(18) 0.050(2) -0.0019(17) 0.0060(16) 0.0071(14)
O3 0.0293(16) 0.0291(18) 0.0339(18) 0.0089(16) -0.0107(13) -0.0083(13)
C6 0.060(4) 0.025(2) 0.0174(19) 0.0010(16) 0.003(2) 0.000(2)
O1 0.0333(16) 0.0167(14) 0.0199(14) 0.0006(12) 0.0013(12) 0.0012(12)
O7 0.0321(17) 0.0271(17) 0.0382(18) 0.0030(15) -0.0054(13) -0.0057(13)
O9 0.046(2) 0.062(3) 0.073(3) 0.003(2) -0.0013(18) -0.0012(19)
C4 0.026(2) 0.024(2) 0.022(2) -0.0040(18) -0.0067(16) 0.0013(17)
C3 0.032(2) 0.022(2) 0.020(2) 0.0016(18) 0.0030(17) 0.0009(18)
C1 0.025(2) 0.017(2) 0.0200(19) -0.0002(16) -0.0042(15) 0.0027(16)
C2 0.029(2) 0.016(2) 0.022(2) 0.0049(17) 0.0008(16) -0.0031(16)
O11 0.056(4) 0.040(3) 0.112(5) 0.000 -0.033(3) 0.000
C5 0.045(3) 0.026(3) 0.026(2) -0.0040(19) -0.014(2) 0.002(2)
C11 0.052(4) 0.117(7) 0.073(4) 0.012(5) 0.022(4) 0.003(4)
C7 0.0197(18) 0.019(2) 0.026(2) -0.0001(18) 0.0052(15) -0.0018(16)
C9 0.085(7) 0.118(8) 0.145(9) -0.065(7) 0.038(7) -0.032(6)
C10 0.050(4) 0.206(12) 0.062(5) -0.026(7) -0.006(3) -0.015(6)
O8 0.096(8) 0.065(7) 0.061(6) 0.007(5) 0.017(5) -0.004(6)
O4 0.0376(17) 0.0232(17) 0.0244(16) 0.0027(14) 0.0078(13) 0.0060(12)
C8 0.0191(17) 0.019(2) 0.021(2) -0.0004(18) -0.0033(14) 0.0020(15)
O5 0.0387(13) 0.0187(14) 0.0248(13) -0.0056(18) -0.0007(10) 0.0051(17)

loop_
_atom_type_symbol
_atom_type_description
_atom_type_scat_dispersion_real
_atom_type_scat_dispersion_imag
_atom_type_scat_source
C C 0.0033 0.0016 'International Tables Vol C Tables 4.2.6.8 and 6.1.1.4'
H H 0.0000 0.0000 'International Tables Vol C Tables 4.2.6.8 and 6.1.1.4'
O O 0.0106 0.0060 'International Tables Vol C Tables 4.2.6.8 and 6.1.1.4'
Mn Mn 0.3368 0.7283 'International Tables Vol C Tables 4.2.6.8 and 6.1.1.4'

loop_
_geom_angle_atom_site_label_1
_geom_angle_atom_site_label_2
_geom_angle_atom_site_label_3
_geom_angle
_geom_angle_site_symmetry_1
_geom_angle_site_symmetry_3
O5 Mn1 O6 104.63(14) 4_547 .
O5 Mn1 O7 103.28(12) 4_547 .
O6 Mn1 O7 90.36(13) . .
O5 Mn1 O3 90.82(12) 4_547 .
O6 Mn1 O3 89.01(12) . .
O7 Mn1 O3 165.57(11) . .
O5 Mn1 O4 81.93(13) 4_547 .
O6 Mn1 O4 171.22(13) . .
O7 Mn1 O4 93.81(12) . .
O3 Mn1 O4 85.03(13) . .
O5 Mn1 O1 161.82(13) 4_547 .
O6 Mn1 O1 91.62(11) . .
O7 Mn1 O1 84.39(11) . .
O3 Mn1 O1 81.22(10) . .
O4 Mn1 O1 81.11(10) . .
C7 O3 Mn1 125.8(3) . .
C5 C6 C3 105.1(4) . .
C5 C6 H6 127.5 . .
C3 C6 H6 127.5 . .
C4 O1 C3 95.8(3) . .
C4 O1 Mn1 117.8(2) . .
C3 O1 Mn1 117.8(2) . .
O1 C4 C5 102.0(3) . .
O1 C4 C1 101.2(3) . .
C5 C4 C1 107.7(4) . .
O1 C4 H4 114.8 . .
C5 C4 H4 114.8 . .
C1 C4 H4 114.8 . .
O1 C3 C6 101.3(3) . .
O1 C3 C2 100.8(3) . .
C6 C3 C2 107.4(4) . .
O1 C3 H3 115.2 . .
C6 C3 H3 115.2 . .
C2 C3 H3 115.2 . .
C8 C1 C4 111.5(3) . .
C8 C1 C2 113.2(3) . .
C4 C1 C2 100.5(3) . .
C8 C1 H1 110.4 . .
C4 C1 H1 110.4 . .
C2 C1 H1 110.4 . .
C7 C2 C3 111.1(3) . .
C7 C2 C1 114.5(3) . .
C3 C2 C1 100.8(3) . .
C7 C2 H2 110.0 . .
C3 C2 H2 110.0 . .
C1 C2 H2 110.0 . .
C6 C5 C4 106.1(4) . .
C6 C5 H5 126.9 . .
C4 C5 H5 126.9 . .
C11 C11 C10 122.4(7) 2_656 .
C11 C11 O8 102.5(6) 2_656 .
C10 C11 O8 135.0(11) . .
O2 C7 O3 123.4(4) . .
O2 C7 C2 117.5(3) . .
O3 C7 C2 119.1(3) . .
C9 C9 C10 116.3(6) 2_656 .
C9 C9 H9 121.8 2_656 .
C10 C9 H9 121.8 . .
C11 C10 C9 121.3(9) . .
C11 C10 H10 119.4 . .
C9 C10 H10 119.4 . .
C11 O8 H8 109.5 . .
C8 O4 Mn1 125.8(3) . .
O4 C8 O5 123.1(4) . .
O4 C8 C1 119.7(4) . .
O5 C8 C1 117.2(4) . .
C8 O5 Mn1 120.8(3) . 4_557

loop_
_geom_bond_atom_site_label_1
_geom_bond_atom_site_label_2
_geom_bond_distance
_geom_bond_site_symmetry_2
Mn1 O5 2.146(2) 4_547
Mn1 O6 2.162(3) .
Mn1 O7 2.168(3) .
Mn1 O3 2.183(3) .
Mn1 O4 2.187(3) .
Mn1 O1 2.303(3) .
O2 C7 1.253(5) .
O3 C7 1.255(5) .
C6 C5 1.330(8) .
C6 C3 1.528(6) .
C6 H6 0.9300 .
O1 C4 1.444(5) .
O1 C3 1.445(5) .
C4 C5 1.498(6) .
C4 C1 1.551(5) .
C4 H4 0.9800 .
C3 C2 1.552(6) .
C3 H3 0.9800 .
C1 C8 1.521(5) .
C1 C2 1.571(5) .
C1 H1 0.9800 .
C2 C7 1.524(5) .
C2 H2 0.9800 .
C5 H5 0.9300 .
C11 C11 1.296(17) 2_656
C11 C10 1.311(14) .
C11 O8 1.383(11) .
C9 C9 1.41(2) 2_656
C9 C10 1.454(14) .
C9 H9 0.9300 .
C10 H10 0.9300 .
O8 H8 0.8200 .
O4 C8 1.240(5) .
C8 O5 1.268(6) .
O5 Mn1 2.146(2) 4_557
